data_4502477
loop_
_publ_author_name
'Yang, Li-Fei'
'Cao, Man-Li'
'Cui, Ying'
'Wu, Jin-Ji'
'Ye, Bao-Hui'

_publ_section_title
;
 Liquid-Assisted Solid-State Reaction: Formation of a Three-Dimensional
 Hydrogen-Bonded Network and Evidence for Proton Induced Electron Transfer
;
_journal_issue 3
_journal_name_full 'Crystal Growth &amp; Design'
_journal_page_first 1263
_journal_paper_doi 10.1021/cg901286b
_journal_volume 10
_journal_year 2010
_chemical_formula_sum 'C27 H21 N12 O6 Ru'
_chemical_formula_weight 710.63
_chemical_name_systematic
; 
 ? 
;
_space_group_IT_number 60
_symmetry_cell_setting orthorhombic
_symmetry_space_group_name_Hall '-P 2n 2ab'
_symmetry_space_group_name_H-M 'P b c n'
_atom_sites_solution_hydrogens geom
_atom_sites_solution_primary direct
_atom_sites_solution_secondary difmap
_audit_creation_method SHELXL-97
_cell_angle_alpha 90.00
_cell_angle_beta 90.00
_cell_angle_gamma 90.00
_cell_formula_units_Z 4
_cell_length_a 16.9242(13)
_cell_length_b 29.187(2)
_cell_length_c 10.8676(9)
_cell_measurement_reflns_used 5257
_cell_measurement_temperature 293(2)
_cell_measurement_theta_max 26.00
_cell_measurement_theta_min 1.39
_cell_volume 5368.2(7)
_computing_structure_refinement 'SHELXL-97 (Sheldrick, 1997)'
_computing_structure_solution 'SHELXS-97 (Sheldrick, 1990)'
_diffrn_ambient_temperature 293(2)
_diffrn_measured_fraction_theta_full 0.995
_diffrn_measured_fraction_theta_max 0.995
_diffrn_measurement_device_type 'Bruker Smart Apex CCD area detector'
_diffrn_measurement_method 'phi and omega scans'
_diffrn_radiation_monochromator graphite
_diffrn_radiation_source 'fine-focus sealed tube'
_diffrn_radiation_type MoK\a
_diffrn_radiation_wavelength 0.71073
_diffrn_reflns_av_R_equivalents 0.0723
_diffrn_reflns_av_sigmaI/netI 0.0695
_diffrn_reflns_limit_h_max 20
_diffrn_reflns_limit_h_min -20
_diffrn_reflns_limit_k_max 36
_diffrn_reflns_limit_k_min -36
_diffrn_reflns_limit_l_max 13
_diffrn_reflns_limit_l_min -13
_diffrn_reflns_number 17729
_diffrn_reflns_theta_full 26.00
_diffrn_reflns_theta_max 26.00
_diffrn_reflns_theta_min 1.39
_diffrn_standards_decay_% negligible
_exptl_absorpt_coefficient_mu 0.327
_exptl_absorpt_correction_T_max 0.9285
_exptl_absorpt_correction_T_min 0.9110
_exptl_absorpt_correction_type multi-scan
_exptl_absorpt_process_details SADABS
_exptl_crystal_colour blue
_exptl_crystal_density_diffrn 0.879
_exptl_crystal_density_method 'not measured'
_exptl_crystal_description block
_exptl_crystal_F_000 1436
_exptl_crystal_size_max 0.29
_exptl_crystal_size_mid 0.27
_exptl_crystal_size_min 0.23
_refine_diff_density_max 0.466
_refine_diff_density_min -0.365
_refine_diff_density_rms 0.073
_refine_ls_extinction_method none
_refine_ls_goodness_of_fit_ref 1.004
_refine_ls_hydrogen_treatment constr
_refine_ls_matrix_type full
_refine_ls_number_parameters 210
_refine_ls_number_reflns 5257
_refine_ls_number_restraints 0
_refine_ls_restrained_S_all 1.004
_refine_ls_R_factor_all 0.0588
_refine_ls_R_factor_gt 0.0383
_refine_ls_shift/su_max 0.001
_refine_ls_shift/su_mean 0.000
_refine_ls_structure_factor_coef Fsqd
_refine_ls_weighting_details 'calc w=1/[\s^2^(Fo^2^)+(0.0266P)^2^+0.0000P] where P=(Fo^2^+2Fc^2^)/3'
_refine_ls_weighting_scheme calc
_refine_ls_wR_factor_gt 0.0837
_refine_ls_wR_factor_ref 0.0862
_reflns_number_gt 3099
_reflns_number_total 5257
_reflns_threshold_expression >2sigma(I)
_cod_data_source_file cg901286b_si_001.cif
_cod_data_source_block 1
_cod_depositor_comments
;
The following automatic conversions were performed:

'_symmetry_cell_setting' value 'Orthorhombic' changed to
'orthorhombic' according to
/home/saulius/struct/CIF-dictionaries/cif_core.dic dictionary named
'cif_core.dic' version 2.4.2 from 2011-04-26.

Automatic conversion script
Id: cif_fix_values 1715 2011-07-08 13:25:40Z adriana 
;
_cod_original_sg_symbol_H-M Pbcn
_cod_database_code 4502477

loop_
_symmetry_equiv_pos_as_xyz
'x, y, z'
'-x+1/2, -y+1/2, z+1/2'
'-x, y, -z+1/2'
'x+1/2, -y+1/2, -z'
'-x, -y, -z'
'x-1/2, y-1/2, -z-1/2'
'x, -y, z-1/2'
'-x-1/2, y-1/2, z'

loop_
_atom_site_label
_atom_site_type_symbol
_atom_site_fract_x
_atom_site_fract_y
_atom_site_fract_z
_atom_site_U_iso_or_equiv
_atom_site_adp_type
_atom_site_occupancy
_atom_site_symmetry_multiplicity
_atom_site_calc_flag
_atom_site_refinement_flags
Ru1 Ru 0.5000 0.363127(9) 0.2500 0.04992(11) Uani 1 2 d S
C1 C 0.45707(16) 0.28352(10) 0.0573(3) 0.0676(8) Uani 1 1 d .
H1A H 0.5033 0.2820 0.0112 0.081 Uiso 1 1 calc R
C2 C 0.39303(16) 0.25645(10) 0.0423(3) 0.0752(9) Uani 1 1 d .
H2A H 0.3872 0.2333 -0.0157 0.090 Uiso 1 1 calc R
C3 C 0.37008(14) 0.30367(8) 0.1918(3) 0.0500(6) Uani 1 1 d .
C4 C 0.34350(14) 0.32968(9) 0.2945(2) 0.0497(6) Uani 1 1 d .
C5 C 0.35581(16) 0.37943(9) 0.4407(3) 0.0688(8) Uani 1 1 d .
H5A H 0.3770 0.4015 0.4930 0.083 Uiso 1 1 calc R
C6 C 0.28137(17) 0.36207(10) 0.4470(3) 0.0799(9) Uani 1 1 d .
H6A H 0.2427 0.3698 0.5042 0.096 Uiso 1 1 calc R
C7 C 0.40781(15) 0.42658(10) 0.0526(3) 0.0671(8) Uani 1 1 d .
H7A H 0.3858 0.4047 0.0007 0.081 Uiso 1 1 calc R
C8 C 0.39766(16) 0.47151(11) 0.0428(3) 0.0784(9) Uani 1 1 d .
H8A H 0.3664 0.4864 -0.0152 0.094 Uiso 1 1 calc R
C9 C 0.47515(13) 0.45823(9) 0.1970(2) 0.0506(7) Uani 1 1 d .
C10 C 0.35372(16) 0.74823(11) 0.2199(3) 0.0623(8) Uani 1 1 d .
C11 C 0.42973(13) 0.72212(9) 0.2321(2) 0.0500(6) Uani 1 1 d .
C12 C 0.43098(13) 0.67474(9) 0.2295(2) 0.0549(7) Uani 1 1 d .
H12A H 0.3866 0.6529 0.2187 0.082 Uiso 1 1 d R
C13 C 0.5000 0.65024(11) 0.2500 0.0495(8) Uani 1 2 d S
C14 C 0.5000 0.59892(13) 0.2500 0.0605(9) Uani 1 2 d S
C15 C 0.5000 0.74566(11) 0.2500 0.0514(8) Uani 1 2 d S
H15A H 0.5000 0.7769 0.2500 0.077 Uiso 1 2 d SR
N1 N 0.44285(11) 0.31342(7) 0.15097(19) 0.0525(5) Uani 1 1 d .
N2 N 0.33846(12) 0.26932(7) 0.1281(2) 0.0632(6) Uani 1 1 d .
H2B H 0.2924 0.2575 0.1389 0.076 Uiso 1 1 calc R
N3 N 0.39458(11) 0.35885(7) 0.34374(19) 0.0528(5) Uani 1 1 d .
N4 N 0.27409(12) 0.33114(7) 0.3530(2) 0.0659(6) Uani 1 1 d .
H4A H 0.2326 0.3155 0.3350 0.079 Uiso 1 1 calc R
N5 N 0.45557(11) 0.41756(7) 0.15067(19) 0.0520(5) Uani 1 1 d .
N6 N 0.44126(12) 0.49203(7) 0.1329(2) 0.0685(6) Uani 1 1 d .
H6B H 0.4460 0.5210 0.1459 0.082 Uiso 1 1 calc R
O1 O 0.35148(9) 0.78801(7) 0.26057(18) 0.0760(6) Uani 1 1 d .
O2 O 0.29654(11) 0.72763(6) 0.1701(2) 0.0879(7) Uani 1 1 d .
O3 O 0.44170(10) 0.57894(6) 0.20244(19) 0.0768(6) Uani 1 1 d .

loop_
_atom_site_aniso_label
_atom_site_aniso_U_11
_atom_site_aniso_U_22
_atom_site_aniso_U_33
_atom_site_aniso_U_23
_atom_site_aniso_U_13
_atom_site_aniso_U_12
Ru1 0.04352(16) 0.04395(18) 0.0623(2) 0.000 -0.00148(16) 0.000
C1 0.0629(18) 0.072(2) 0.068(2) -0.0127(16) 0.0157(15) -0.0112(16)
C2 0.074(2) 0.079(2) 0.072(2) -0.0251(17) 0.0144(17) -0.0154(17)
C3 0.0488(15) 0.0420(16) 0.0594(16) -0.0009(13) -0.0001(13) -0.0038(12)
C4 0.0435(15) 0.0472(17) 0.0584(17) -0.0005(13) 0.0031(13) -0.0019(12)
C5 0.0586(17) 0.068(2) 0.080(2) -0.0246(16) 0.0043(16) -0.0007(15)
C6 0.069(2) 0.086(2) 0.085(2) -0.026(2) 0.0219(17) -0.0061(17)
C7 0.0655(18) 0.061(2) 0.075(2) -0.0062(16) -0.0203(16) -0.0031(15)
C8 0.088(2) 0.068(2) 0.079(2) 0.0065(18) -0.0368(18) 0.0027(18)
C9 0.0452(15) 0.0413(17) 0.0654(18) 0.0043(13) -0.0059(11) 0.0034(11)
C10 0.0540(17) 0.061(2) 0.072(2) 0.0034(15) 0.0004(14) 0.0036(14)
C11 0.0461(14) 0.0454(16) 0.0585(18) 0.0003(13) -0.0010(12) 0.0030(11)
C12 0.0450(14) 0.0549(18) 0.065(2) -0.0019(14) -0.0003(13) -0.0015(12)
C13 0.0471(19) 0.040(2) 0.061(2) 0.000 -0.007(2) 0.000
C14 0.060(2) 0.050(2) 0.072(3) 0.000 -0.003(2) 0.000
C15 0.056(2) 0.042(2) 0.056(2) 0.000 0.002(2) 0.000
N1 0.0470(12) 0.0505(13) 0.0599(15) -0.0014(11) 0.0059(11) -0.0015(10)
N2 0.0549(13) 0.0616(15) 0.0729(16) -0.0148(13) 0.0089(12) -0.0137(11)
N3 0.0446(12) 0.0522(14) 0.0616(14) -0.0057(11) -0.0003(11) -0.0002(10)
N4 0.0525(14) 0.0643(15) 0.0807(18) -0.0162(13) 0.0113(12) -0.0101(11)
N5 0.0454(11) 0.0472(14) 0.0634(15) -0.0035(11) -0.0103(11) -0.0022(10)
N6 0.0701(15) 0.0466(14) 0.0887(19) 0.0031(13) -0.0166(14) 0.0011(12)
O1 0.0592(11) 0.0548(13) 0.1141(17) -0.0115(12) -0.0051(11) 0.0108(9)
O2 0.0619(13) 0.0712(15) 0.1305(19) -0.0181(13) -0.0218(13) 0.0132(11)
O3 0.0633(12) 0.0472(12) 0.1198(17) -0.0008(11) -0.0315(11) -0.0063(10)

loop_
_atom_type_symbol
_atom_type_description
_atom_type_scat_dispersion_real
_atom_type_scat_dispersion_imag
_atom_type_scat_source
C C 0.0033 0.0016 'International Tables Vol C Tables 4.2.6.8 and 6.1.1.4'
H H 0.0000 0.0000 'International Tables Vol C Tables 4.2.6.8 and 6.1.1.4'
N N 0.0061 0.0033 'International Tables Vol C Tables 4.2.6.8 and 6.1.1.4'
O O 0.0106 0.0060 'International Tables Vol C Tables 4.2.6.8 and 6.1.1.4'
Ru Ru -1.2594 0.8363 'International Tables Vol C Tables 4.2.6.8 and 6.1.1.4'

loop_
_geom_angle_atom_site_label_1
_geom_angle_atom_site_label_2
_geom_angle_atom_site_label_3
_geom_angle
_geom_angle_site_symmetry_1
_geom_angle_site_symmetry_3
N1 Ru1 N1 89.85(11) . 3_655
N1 Ru1 N3 78.92(8) . .
N1 Ru1 N3 96.10(8) 3_655 .
N1 Ru1 N3 96.10(8) . 3_655
N1 Ru1 N3 78.92(8) 3_655 3_655
N3 Ru1 N3 173.05(11) . 3_655
N1 Ru1 N5 172.88(7) . 3_655
N1 Ru1 N5 95.65(8) 3_655 3_655
N3 Ru1 N5 95.95(8) . 3_655
N3 Ru1 N5 89.41(8) 3_655 3_655
N1 Ru1 N5 95.65(8) . .
N1 Ru1 N5 172.88(7) 3_655 .
N3 Ru1 N5 89.41(8) . .
N3 Ru1 N5 95.95(8) 3_655 .
N5 Ru1 N5 79.26(11) 3_655 .
C2 C1 N1 108.8(2) . .
C2 C1 H1A 125.6 . .
N1 C1 H1A 125.6 . .
C1 C2 N2 107.4(2) . .
C1 C2 H2A 126.3 . .
N2 C2 H2A 126.3 . .
N2 C3 N1 111.0(2) . .
N2 C3 C4 133.1(2) . .
N1 C3 C4 115.9(2) . .
N3 C4 N4 111.1(2) . .
N3 C4 C3 116.9(2) . .
N4 C4 C3 131.9(2) . .
C6 C5 N3 108.5(2) . .
C6 C5 H5A 125.8 . .
N3 C5 H5A 125.8 . .
C5 C6 N4 107.0(3) . .
C5 C6 H6A 126.5 . .
N4 C6 H6A 126.5 . .
C8 C7 N5 109.3(2) . .
C8 C7 H7A 125.3 . .
N5 C7 H7A 125.3 . .
C7 C8 N6 107.8(3) . .
C7 C8 H8A 126.1 . .
N6 C8 H8A 126.1 . .
N5 C9 N6 110.7(2) . .
N5 C9 C9 116.89(14) . 3_655
N6 C9 C9 132.37(15) . 3_655
O1 C10 O2 125.1(3) . .
O1 C10 C11 118.0(3) . .
O2 C10 C11 117.0(3) . .
C12 C11 C15 119.0(2) . .
C12 C11 C10 121.3(2) . .
C15 C11 C10 119.7(2) . .
C11 C12 C13 121.7(2) . .
C11 C12 H12A 129.3 . .
C13 C12 H12A 109.0 . .
C12 C13 C12 118.0(3) 3_655 .
C12 C13 C14 121.02(16) 3_655 .
C12 C13 C14 121.02(16) . .
O3 C14 O3 124.7(3) . 3_655
O3 C14 C13 117.63(17) . .
O3 C14 C13 117.63(17) 3_655 .
C11 C15 C11 120.6(3) . 3_655
C11 C15 H15A 119.7 . .
C11 C15 H15A 119.7 3_655 .
C3 N1 C1 105.9(2) . .
C3 N1 Ru1 114.24(17) . .
C1 N1 Ru1 139.70(18) . .
C3 N2 C2 106.9(2) . .
C3 N2 H2B 126.6 . .
C2 N2 H2B 126.6 . .
C4 N3 C5 106.1(2) . .
C4 N3 Ru1 113.83(17) . .
C5 N3 Ru1 139.83(17) . .
C4 N4 C6 107.3(2) . .
C4 N4 H4A 126.4 . .
C6 N4 H4A 126.4 . .
C9 N5 C7 105.7(2) . .
C9 N5 Ru1 113.45(16) . .
C7 N5 Ru1 140.72(18) . .
C9 N6 C8 106.4(2) . .
C9 N6 H6B 126.8 . .
C8 N6 H6B 126.8 . .

loop_
_geom_bond_atom_site_label_1
_geom_bond_atom_site_label_2
_geom_bond_distance
_geom_bond_site_symmetry_2
Ru1 N1 2.049(2) .
Ru1 N1 2.049(2) 3_655
Ru1 N3 2.0583(19) .
Ru1 N3 2.0583(19) 3_655
Ru1 N5 2.063(2) 3_655
Ru1 N5 2.063(2) .
C1 C2 1.351(3) .
C1 N1 1.362(3) .
C1 H1A 0.9300 .
C2 N2 1.365(3) .
C2 H2A 0.9300 .
C3 N2 1.330(3) .
C3 N1 1.340(3) .
C3 C4 1.423(3) .
C4 N3 1.326(3) .
C4 N4 1.337(3) .
C5 C6 1.360(3) .
C5 N3 1.379(3) .
C5 H5A 0.9300 .
C6 N4 1.368(3) .
C6 H6A 0.9300 .
C7 C8 1.327(3) .
C7 N5 1.363(3) .
C7 H7A 0.9300 .
C8 N6 1.365(3) .
C8 H8A 0.9300 .
C9 N5 1.332(3) .
C9 N6 1.337(3) .
C9 C9 1.426(5) 3_655
C10 O1 1.243(3) .
C10 O2 1.261(3) .
C10 C11 1.501(3) .
C11 C12 1.383(3) .
C11 C15 1.387(3) .
C12 C13 1.388(3) .
C12 H12A 0.9908 .
C13 C12 1.388(3) 3_655
C13 C14 1.498(5) .
C14 O3 1.257(2) .
C14 O3 1.257(2) 3_655
C15 C11 1.387(3) 3_655
C15 H15A 0.9118 .
N2 H2B 0.8600 .
N4 H4A 0.8600 .
N6 H6B 0.8600 .
